data_2231734
loop_
_publ_author_name
'Liu, Chang-Xiang'
'Song, Xiu-Ying'
'Liu, Qian'
'Nie, Xu-Liang'
'Wen, Shi-He'

_publ_section_title
;
 Dichloridotetrakis(diniconazole)cobalt(II)
;
_journal_coeditor_code XU5277
_journal_issue 9
_journal_name_full 'Acta Crystallographica Section E'
_journal_page_first m1214
_journal_paper_doi 10.1107/S1600536811031291
_journal_volume 67
_journal_year 2011
_chemical_formula_iupac '[Co Cl2 (C15 H17 Cl2 N3 O)4]'
_chemical_formula_moiety 'C60 H68 Cl10 Co N12 O4'
_chemical_formula_sum 'C60 H68 Cl10 Co N12 O4'
_chemical_formula_weight 1434.69
_chemical_name_common
;
Dichloridotetrakis(diniconazole)cobalt(II)
;
_chemical_name_systematic
;
Dichloridotetrakis[(<i>E</i>)-(<i>RS</i>)-1-(2,4-dichlorophenyl)-4,4-
dimethyl-2-(1<i>H</i>-1,2,4-triazol-1-yl)pent-1-en-3-ol]cobalt(II)
;
_space_group_IT_number 2
_symmetry_cell_setting triclinic
_symmetry_space_group_name_Hall '-P 1'
_symmetry_space_group_name_H-M 'P -1'
_atom_sites_solution_hydrogens geom
_atom_sites_solution_primary direct
_atom_sites_solution_secondary difmap
_audit_creation_method SHELXL-97
_cell_angle_alpha 90.918(3)
_cell_angle_beta 98.560(3)
_cell_angle_gamma 106.775(3)
_cell_formula_units_Z 1
_cell_length_a 8.800(2)
_cell_length_b 13.729(4)
_cell_length_c 15.145(4)
_cell_measurement_reflns_used 5326
_cell_measurement_temperature 296(2)
_cell_measurement_theta_max 27.73
_cell_measurement_theta_min 2.45
_cell_volume 1729.0(8)
_computing_cell_refinement 'SAINT (Bruker, 2007)'
_computing_data_collection 'APEX2 (Bruker, 2007)'
_computing_data_reduction 'SAINT (Bruker, 2007)'
_computing_molecular_graphics 'SHELXTL (Sheldrick, 2008)'
_computing_publication_material 'SHELXTL (Sheldrick, 2008)'
_computing_structure_refinement 'SHELXTL (Sheldrick, 2008)'
_computing_structure_solution 'SHELXTL (Sheldrick, 2008)'
_diffrn_ambient_temperature 296(2)
_diffrn_measured_fraction_theta_full 0.988
_diffrn_measured_fraction_theta_max 0.988
_diffrn_measurement_device_type 'Bruker APEXII CCD'
_diffrn_measurement_method '\f and \w'
_diffrn_radiation_monochromator graphite
_diffrn_radiation_source 'fine-focus sealed tube'
_diffrn_radiation_type MoK\a
_diffrn_radiation_wavelength 0.71073
_diffrn_reflns_av_R_equivalents 0.0267
_diffrn_reflns_av_sigmaI/netI 0.0480
_diffrn_reflns_limit_h_max 10
_diffrn_reflns_limit_h_min -10
_diffrn_reflns_limit_k_max 16
_diffrn_reflns_limit_k_min -16
_diffrn_reflns_limit_l_max 16
_diffrn_reflns_limit_l_min -18
_diffrn_reflns_number 12895
_diffrn_reflns_theta_full 25.50
_diffrn_reflns_theta_max 25.50
_diffrn_reflns_theta_min 2.45
_exptl_absorpt_coefficient_mu 0.688
_exptl_absorpt_correction_T_max 0.9159
_exptl_absorpt_correction_T_min 0.8469
_exptl_absorpt_correction_type multi-scan
_exptl_absorpt_process_details '(SADABS; Sheldrick, 2007)'
_exptl_crystal_colour red
_exptl_crystal_density_diffrn 1.378
_exptl_crystal_density_method 'not measured'
_exptl_crystal_description block
_exptl_crystal_F_000 741
_exptl_crystal_size_max 0.25
_exptl_crystal_size_mid 0.21
_exptl_crystal_size_min 0.13
_refine_diff_density_max 0.577
_refine_diff_density_min -0.528
_refine_ls_extinction_method none
_refine_ls_goodness_of_fit_ref 1.019
_refine_ls_hydrogen_treatment constr
_refine_ls_matrix_type full
_refine_ls_number_parameters 402
_refine_ls_number_reflns 6356
_refine_ls_number_restraints 70
_refine_ls_restrained_S_all 1.047
_refine_ls_R_factor_all 0.0725
_refine_ls_R_factor_gt 0.0396
_refine_ls_shift/su_max 0.000
_refine_ls_shift/su_mean 0.000
_refine_ls_structure_factor_coef Fsqd
_refine_ls_weighting_details 'calc w=1/[\s^2^(Fo^2^)+(0.0391P)^2^+0.9781P] where P=(Fo^2^+2Fc^2^)/3'
_refine_ls_weighting_scheme calc
_refine_ls_wR_factor_gt 0.0866
_refine_ls_wR_factor_ref 0.0980
_reflns_number_gt 4764
_reflns_number_total 6356
_reflns_threshold_expression I>2sigma(I)
_cod_data_source_file xu5277.cif
_cod_data_source_block I
_cod_database_code 2231734
_cod_database_fobs_code 2231734

loop_
_symmetry_equiv_pos_as_xyz
'x, y, z'
'-x, -y, -z'

loop_
_atom_site_type_symbol
_atom_site_label
_atom_site_fract_x
_atom_site_fract_y
_atom_site_fract_z
_atom_site_U_iso_or_equiv
_atom_site_adp_type
_atom_site_calc_flag
_atom_site_refinement_flags
_atom_site_occupancy
_atom_site_symmetry_multiplicity
C C1 1.0494(4) -0.3225(2) 0.0361(2) 0.0497(8) Uani d . 1 1
C C2 0.8863(4) -0.3484(2) 0.0079(2) 0.0489(7) Uani d . 1 1
H H2 0.8396 -0.3873 -0.0453 0.059 Uiso calc R 1 1
C C3 0.7935(3) -0.3154(2) 0.06012(18) 0.0409(7) Uani d . 1 1
C C4 0.8601(3) -0.2571(2) 0.13991(17) 0.0354(6) Uani d . 1 1
C C5 1.0255(3) -0.2327(2) 0.16483(19) 0.0431(7) Uani d . 1 1
H H5 1.0734 -0.1933 0.2177 0.052 Uiso calc R 1 1
C C6 1.1210(4) -0.2648(2) 0.1137(2) 0.0481(7) Uani d . 1 1
H H6 1.2317 -0.2477 0.1316 0.058 Uiso calc R 1 1
C C7 0.7567(3) -0.2295(2) 0.19802(17) 0.0367(6) Uani d . 1 1
H H7 0.6785 -0.2831 0.2166 0.044 Uiso calc R 1 1
C C8 0.7633(3) -0.1368(2) 0.22641(16) 0.0311(6) Uani d . 1 1
C C9 0.8686(3) -0.0379(2) 0.19926(17) 0.0362(6) Uani d . 1 1
H H9 0.9536 -0.0539 0.1721 0.043 Uiso calc R 1 1
C C10 0.7825(4) 0.0182(2) 0.13025(19) 0.0497(8) Uani d . 1 1
C C11 0.6677(4) 0.0643(3) 0.1702(3) 0.0714(10) Uani d . 1 1
H H11A 0.7229 0.1041 0.2244 0.107 Uiso calc R 1 1
H H11B 0.5777 0.0107 0.1831 0.107 Uiso calc R 1 1
H H11C 0.6303 0.1072 0.1282 0.107 Uiso calc R 1 1
C C12 0.9126(5) 0.1039(3) 0.0983(3) 0.0819(12) Uani d . 1 1
H H12A 0.9661 0.1530 0.1472 0.123 Uiso calc R 1 1
H H12B 0.8641 0.1365 0.0511 0.123 Uiso calc R 1 1
H H12C 0.9893 0.0762 0.0764 0.123 Uiso calc R 1 1
C C13 0.6918(5) -0.0564(3) 0.0503(2) 0.0814(12) Uani d . 1 1
H H13A 0.6532 -0.0197 0.0029 0.122 Uiso calc R 1 1
H H13B 0.6024 -0.1063 0.0683 0.122 Uiso calc R 1 1
H H13C 0.7629 -0.0899 0.0296 0.122 Uiso calc R 1 1
N N3 0.4927(3) -0.18374(18) 0.26583(15) 0.0424(4) Uani d U 1 1
C C15 0.6774(3) -0.0721(2) 0.36012(17) 0.0359(4) Uani d U 1 1
H H15 0.7771 -0.0294 0.3865 0.043 Uiso calc R 1 1
C C16 0.6166(3) 0.2063(2) 0.4043(2) 0.0490(8) Uani d . 1 1
H H16 0.5121 0.2104 0.3907 0.059 Uiso calc R 1 1
C C17 0.8114(3) 0.15788(19) 0.45944(17) 0.0330(6) Uani d . 1 1
H H17 0.8764 0.1235 0.4915 0.040 Uiso calc R 1 1
C C18 1.0204(3) 0.27636(18) 0.38500(17) 0.0305(6) Uani d . 1 1
C C19 1.1615(3) 0.27996(19) 0.45688(17) 0.0339(6) Uani d . 1 1
H H19 1.2570 0.2944 0.4276 0.041 Uiso calc R 1 1
C C20 1.1966(3) 0.3632(2) 0.53304(19) 0.0434(7) Uani d . 1 1
C C21 1.0705(4) 0.3406(3) 0.5948(2) 0.0609(9) Uani d . 1 1
H H21A 1.0569 0.2734 0.6154 0.091 Uiso calc R 1 1
H H21B 0.9701 0.3448 0.5628 0.091 Uiso calc R 1 1
H H21C 1.1050 0.3896 0.6452 0.091 Uiso calc R 1 1
C C22 1.3596(4) 0.3668(3) 0.5869(2) 0.0714(10) Uani d . 1 1
H H22A 1.3883 0.4191 0.6343 0.107 Uiso calc R 1 1
H H22B 1.4397 0.3814 0.5483 0.107 Uiso calc R 1 1
H H22C 1.3532 0.3021 0.6117 0.107 Uiso calc R 1 1
C C23 1.2078(5) 0.4660(2) 0.4928(2) 0.0730(11) Uani d . 1 1
H H23A 1.2391 0.5189 0.5399 0.110 Uiso calc R 1 1
H H23B 1.1050 0.4644 0.4599 0.110 Uiso calc R 1 1
H H23C 1.2863 0.4792 0.4533 0.110 Uiso calc R 1 1
C C24 1.0297(3) 0.3108(2) 0.30455(17) 0.0358(6) Uani d . 1 1
H H24 0.9347 0.3106 0.2681 0.043 Uiso calc R 1 1
C C25 1.1823(3) 0.3496(2) 0.26884(17) 0.0349(6) Uani d . 1 1
C C26 1.2355(3) 0.4487(2) 0.24285(17) 0.0373(6) Uani d . 1 1
C C27 1.3818(3) 0.4862(2) 0.21383(18) 0.0410(7) Uani d . 1 1
H H27 1.4151 0.5529 0.1970 0.049 Uiso calc R 1 1
C C28 1.4770(3) 0.4232(2) 0.21036(17) 0.0406(7) Uani d . 1 1
C C29 1.4252(3) 0.3228(2) 0.23034(19) 0.0455(7) Uani d . 1 1
H H29 1.4881 0.2798 0.2246 0.055 Uiso calc R 1 1
C C30 1.2782(3) 0.2868(2) 0.25912(18) 0.0432(7) Uani d . 1 1
H H30 1.2426 0.2188 0.2723 0.052 Uiso calc R 1 1
Cl Cl1 1.16567(13) -0.36529(9) -0.02980(7) 0.0868(3) Uani d . 1 1
Cl Cl2 0.58804(9) -0.34674(7) 0.02462(6) 0.0630(2) Uani d . 1 1
Cl Cl3 1.66675(9) 0.47063(7) 0.18178(6) 0.0626(2) Uani d . 1 1
Cl Cl4 1.11859(10) 0.52998(7) 0.24962(6) 0.0644(2) Uani d . 1 1
Cl Cl5 0.73853(7) -0.02334(5) 0.60279(5) 0.04108(17) Uani d . 1 1
Co Co1 0.5000 0.0000 0.5000 0.02659(13) Uani d S 1 2
N N1 0.6509(2) -0.12807(17) 0.28403(14) 0.0363(4) Uani d U 1 1
N N2 0.5432(2) -0.08524(16) 0.39304(14) 0.0367(4) Uani d U 1 1
C C14 0.4351(3) -0.1547(2) 0.33316(18) 0.0417(4) Uani d U 1 1
H H14 0.3274 -0.1800 0.3394 0.050 Uiso calc R 1 1
N N4 0.6547(2) 0.13667(16) 0.45758(14) 0.0335(5) Uani d . 1 1
N N5 0.7373(3) 0.26797(19) 0.37297(18) 0.0511(7) Uani d . 1 1
N N6 0.8632(2) 0.23515(15) 0.40909(14) 0.0319(5) Uani d . 1 1
O O1 0.9452(2) 0.03136(14) 0.27492(13) 0.0439(5) Uani d . 1 1
H H1 1.0267 0.0181 0.2980 0.066 Uiso calc R 1 1
O O2 1.1451(2) 0.18421(14) 0.49524(13) 0.0437(5) Uani d . 1 1
H H2A 1.1807 0.1485 0.4650 0.066 Uiso calc R 1 1

loop_
_atom_site_aniso_label
_atom_site_aniso_U_11
_atom_site_aniso_U_22
_atom_site_aniso_U_33
_atom_site_aniso_U_12
_atom_site_aniso_U_13
_atom_site_aniso_U_23
C1 0.062(2) 0.0462(18) 0.0542(19) 0.0276(15) 0.0284(16) 0.0082(15)
C2 0.065(2) 0.0433(17) 0.0407(16) 0.0158(15) 0.0172(15) -0.0033(13)
C3 0.0473(16) 0.0380(16) 0.0386(16) 0.0117(13) 0.0122(13) 0.0010(12)
C4 0.0451(15) 0.0346(15) 0.0301(14) 0.0150(12) 0.0106(12) 0.0042(11)
C5 0.0500(17) 0.0476(17) 0.0355(15) 0.0212(14) 0.0052(13) 0.0014(13)
C6 0.0470(17) 0.0503(18) 0.0540(19) 0.0226(14) 0.0128(15) 0.0096(15)
C7 0.0412(15) 0.0382(15) 0.0307(14) 0.0095(12) 0.0103(12) 0.0022(12)
C8 0.0315(13) 0.0412(15) 0.0228(12) 0.0142(11) 0.0040(10) 0.0001(11)
C9 0.0371(14) 0.0386(15) 0.0346(14) 0.0125(12) 0.0092(12) -0.0005(12)
C10 0.064(2) 0.0461(18) 0.0389(17) 0.0189(15) 0.0023(15) 0.0089(14)
C11 0.076(2) 0.075(3) 0.076(2) 0.045(2) 0.003(2) 0.016(2)
C12 0.109(3) 0.063(2) 0.076(3) 0.019(2) 0.028(2) 0.031(2)
C13 0.116(3) 0.074(3) 0.046(2) 0.031(2) -0.021(2) 0.0038(18)
N3 0.0373(6) 0.0467(7) 0.0409(6) 0.0086(5) 0.0078(5) -0.0036(5)
C15 0.0346(6) 0.0391(7) 0.0348(6) 0.0112(5) 0.0073(5) -0.0007(5)
C16 0.0280(14) 0.0559(19) 0.069(2) 0.0161(13) 0.0152(14) 0.0278(16)
C17 0.0295(13) 0.0343(14) 0.0348(14) 0.0074(11) 0.0075(11) 0.0082(11)
C18 0.0279(12) 0.0274(13) 0.0369(14) 0.0063(10) 0.0102(11) 0.0051(11)
C19 0.0288(13) 0.0374(15) 0.0384(15) 0.0106(11) 0.0124(11) 0.0079(12)
C20 0.0435(16) 0.0433(17) 0.0398(16) 0.0090(13) 0.0030(13) 0.0003(13)
C21 0.065(2) 0.072(2) 0.0461(18) 0.0189(18) 0.0133(16) -0.0139(16)
C22 0.053(2) 0.093(3) 0.055(2) 0.0075(19) -0.0067(17) -0.0029(19)
C23 0.097(3) 0.0367(19) 0.074(2) 0.0077(18) 0.003(2) -0.0073(17)
C24 0.0313(13) 0.0375(15) 0.0368(15) 0.0056(11) 0.0077(11) 0.0090(12)
C25 0.0324(13) 0.0406(16) 0.0297(14) 0.0063(12) 0.0075(11) 0.0061(12)
C26 0.0359(14) 0.0423(16) 0.0337(14) 0.0103(12) 0.0074(12) 0.0082(12)
C27 0.0389(15) 0.0401(16) 0.0393(15) 0.0019(13) 0.0105(12) 0.0087(13)
C28 0.0319(14) 0.0547(18) 0.0317(14) 0.0048(13) 0.0104(12) 0.0033(13)
C29 0.0462(16) 0.0555(19) 0.0415(16) 0.0216(14) 0.0148(13) 0.0054(14)
C30 0.0489(16) 0.0409(16) 0.0423(16) 0.0119(13) 0.0165(13) 0.0103(13)
Cl1 0.0909(7) 0.0960(8) 0.0971(7) 0.0481(6) 0.0490(6) -0.0096(6)
Cl2 0.0487(4) 0.0748(6) 0.0564(5) 0.0078(4) 0.0031(4) -0.0177(4)
Cl3 0.0381(4) 0.0823(6) 0.0635(5) 0.0041(4) 0.0239(4) 0.0016(4)
Cl4 0.0627(5) 0.0574(5) 0.0889(6) 0.0315(4) 0.0316(5) 0.0308(5)
Cl5 0.0340(3) 0.0487(4) 0.0436(4) 0.0183(3) 0.0032(3) 0.0068(3)
Co1 0.0233(2) 0.0310(3) 0.0276(3) 0.00848(19) 0.00932(19) 0.0044(2)
N1 0.0343(6) 0.0401(6) 0.0350(6) 0.0107(5) 0.0075(5) -0.0014(5)
N2 0.0346(6) 0.0403(6) 0.0362(6) 0.0117(5) 0.0078(5) 0.0000(5)
C14 0.0371(6) 0.0458(7) 0.0410(7) 0.0098(6) 0.0079(5) -0.0021(6)
N4 0.0295(11) 0.0347(12) 0.0377(12) 0.0089(9) 0.0111(9) 0.0078(10)
N5 0.0357(13) 0.0525(16) 0.0721(18) 0.0185(11) 0.0166(12) 0.0324(14)
N6 0.0273(10) 0.0316(12) 0.0383(12) 0.0088(9) 0.0095(9) 0.0095(10)
O1 0.0360(10) 0.0456(12) 0.0459(12) 0.0106(9) -0.0032(9) -0.0067(9)
O2 0.0482(11) 0.0436(11) 0.0501(12) 0.0257(9) 0.0159(9) 0.0145(9)

loop_
_atom_type_symbol
_atom_type_description
_atom_type_scat_dispersion_real
_atom_type_scat_dispersion_imag
_atom_type_scat_source
C C 0.0033 0.0016 'International Tables Vol C Tables 4.2.6.8 and 6.1.1.4'
H H 0.0000 0.0000 'International Tables Vol C Tables 4.2.6.8 and 6.1.1.4'
N N 0.0061 0.0033 'International Tables Vol C Tables 4.2.6.8 and 6.1.1.4'
O O 0.0106 0.0060 'International Tables Vol C Tables 4.2.6.8 and 6.1.1.4'
Cl Cl 0.1484 0.1585 'International Tables Vol C Tables 4.2.6.8 and 6.1.1.4'
Co Co 0.3494 0.9721 'International Tables Vol C Tables 4.2.6.8 and 6.1.1.4'

loop_
_geom_angle_atom_site_label_1
_geom_angle_atom_site_label_2
_geom_angle_atom_site_label_3
_geom_angle_site_symmetry_1
_geom_angle_site_symmetry_3
_geom_angle
C6 C1 C2 . . 121.9(3)
C6 C1 Cl1 . . 119.8(2)
C2 C1 Cl1 . . 118.3(2)
C1 C2 C3 . . 118.5(3)
C1 C2 H2 . . 120.7
C3 C2 H2 . . 120.7
C2 C3 C4 . . 121.9(3)
C2 C3 Cl2 . . 118.8(2)
C4 C3 Cl2 . . 119.3(2)
C5 C4 C3 . . 117.1(2)
C5 C4 C7 . . 122.0(2)
C3 C4 C7 . . 120.7(2)
C6 C5 C4 . . 122.0(3)
C6 C5 H5 . . 119.0
C4 C5 H5 . . 119.0
C1 C6 C5 . . 118.5(3)
C1 C6 H6 . . 120.7
C5 C6 H6 . . 120.7
C8 C7 C4 . . 126.8(2)
C8 C7 H7 . . 116.6
C4 C7 H7 . . 116.6
C7 C8 N1 . . 117.2(2)
C7 C8 C9 . . 126.6(2)
N1 C8 C9 . . 116.1(2)
O1 C9 C8 . . 111.5(2)
O1 C9 C10 . . 108.0(2)
C8 C9 C10 . . 115.1(2)
O1 C9 H9 . . 107.3
C8 C9 H9 . . 107.3
C10 C9 H9 . . 107.3
C11 C10 C12 . . 108.8(3)
C11 C10 C13 . . 110.4(3)
C12 C10 C13 . . 108.9(3)
C11 C10 C9 . . 112.4(2)
C12 C10 C9 . . 107.2(3)
C13 C10 C9 . . 109.1(3)
C10 C11 H11A . . 109.5
C10 C11 H11B . . 109.5
H11A C11 H11B . . 109.5
C10 C11 H11C . . 109.5
H11A C11 H11C . . 109.5
H11B C11 H11C . . 109.5
C10 C12 H12A . . 109.5
C10 C12 H12B . . 109.5
H12A C12 H12B . . 109.5
C10 C12 H12C . . 109.5
H12A C12 H12C . . 109.5
H12B C12 H12C . . 109.5
C10 C13 H13A . . 109.5
C10 C13 H13B . . 109.5
H13A C13 H13B . . 109.5
C10 C13 H13C . . 109.5
H13A C13 H13C . . 109.5
H13B C13 H13C . . 109.5
C14 N3 N1 . . 102.1(2)
N2 C15 N1 . . 110.7(2)
N2 C15 H15 . . 124.6
N1 C15 H15 . . 124.6
N5 C16 N4 . . 115.2(2)
N5 C16 H16 . . 122.4
N4 C16 H16 . . 122.4
N4 C17 N6 . . 110.5(2)
N4 C17 H17 . . 124.8
N6 C17 H17 . . 124.8
C24 C18 N6 . . 118.0(2)
C24 C18 C19 . . 125.8(2)
N6 C18 C19 . . 116.1(2)
O2 C19 C18 . . 111.8(2)
O2 C19 C20 . . 108.6(2)
C18 C19 C20 . . 115.3(2)
O2 C19 H19 . . 106.9
C18 C19 H19 . . 106.9
C20 C19 H19 . . 106.9
C21 C20 C22 . . 109.1(3)
C21 C20 C23 . . 109.9(3)
C22 C20 C23 . . 109.3(3)
C21 C20 C19 . . 112.8(2)
C22 C20 C19 . . 106.4(3)
C23 C20 C19 . . 109.3(2)
C20 C21 H21A . . 109.5
C20 C21 H21B . . 109.5
H21A C21 H21B . . 109.5
C20 C21 H21C . . 109.5
H21A C21 H21C . . 109.5
H21B C21 H21C . . 109.5
C20 C22 H22A . . 109.5
C20 C22 H22B . . 109.5
H22A C22 H22B . . 109.5
C20 C22 H22C . . 109.5
H22A C22 H22C . . 109.5
H22B C22 H22C . . 109.5
C20 C23 H23A . . 109.5
C20 C23 H23B . . 109.5
H23A C23 H23B . . 109.5
C20 C23 H23C . . 109.5
H23A C23 H23C . . 109.5
H23B C23 H23C . . 109.5
C18 C24 C25 . . 123.9(2)
C18 C24 H24 . . 118.0
C25 C24 H24 . . 118.0
C26 C25 C30 . . 117.1(2)
C26 C25 C24 . . 122.3(2)
C30 C25 C24 . . 120.6(2)
C27 C26 C25 . . 122.1(3)
C27 C26 Cl4 . . 118.3(2)
C25 C26 Cl4 . . 119.6(2)
C28 C27 C26 . . 118.8(3)
C28 C27 H27 . . 120.6
C26 C27 H27 . . 120.6
C27 C28 C29 . . 121.1(2)
C27 C28 Cl3 . . 119.7(2)
C29 C28 Cl3 . . 119.1(2)
C28 C29 C30 . . 119.0(3)
C28 C29 H29 . . 120.5
C30 C29 H29 . . 120.5
C29 C30 C25 . . 121.7(3)
C29 C30 H30 . . 119.2
C25 C30 H30 . . 119.2
N2 Co1 N2 . 2_656 180.0
N2 Co1 N4 . 2_656 90.22(8)
N2 Co1 N4 2_656 2_656 89.78(8)
N2 Co1 N4 . . 89.78(8)
N2 Co1 N4 2_656 . 90.22(8)
N4 Co1 N4 2_656 . 180.00(8)
N2 Co1 Cl5 . 2_656 88.23(6)
N2 Co1 Cl5 2_656 2_656 91.77(6)
N4 Co1 Cl5 2_656 2_656 89.15(6)
N4 Co1 Cl5 . 2_656 90.85(6)
N2 Co1 Cl5 . . 91.77(6)
N2 Co1 Cl5 2_656 . 88.23(6)
N4 Co1 Cl5 2_656 . 90.85(6)
N4 Co1 Cl5 . . 89.15(6)
Cl5 Co1 Cl5 2_656 . 180.00(3)
C15 N1 N3 . . 109.4(2)
C15 N1 C8 . . 129.1(2)
N3 N1 C8 . . 121.5(2)
C15 N2 C14 . . 102.5(2)
C15 N2 Co1 . . 128.29(18)
C14 N2 Co1 . . 128.41(17)
N3 C14 N2 . . 115.2(2)
N3 C14 H14 . . 122.4
N2 C14 H14 . . 122.4
C17 N4 C16 . . 102.6(2)
C17 N4 Co1 . . 126.15(17)
C16 N4 Co1 . . 129.29(17)
C16 N5 N6 . . 102.5(2)
C17 N6 N5 . . 109.3(2)
C17 N6 C18 . . 129.1(2)
N5 N6 C18 . . 121.3(2)
C9 O1 H1 . . 109.5
C19 O2 H2A . . 109.5

loop_
_geom_bond_atom_site_label_1
_geom_bond_atom_site_label_2
_geom_bond_site_symmetry_2
_geom_bond_distance
C1 C6 . 1.367(4)
C1 C2 . 1.373(4)
C1 Cl1 . 1.737(3)
C2 C3 . 1.376(4)
C2 H2 . 0.9300
C3 C4 . 1.389(4)
C3 Cl2 . 1.731(3)
C4 C5 . 1.387(4)
C4 C7 . 1.474(3)
C5 C6 . 1.378(4)
C5 H5 . 0.9300
C6 H6 . 0.9300
C7 C8 . 1.320(4)
C7 H7 . 0.9300
C8 N1 . 1.441(3)
C8 C9 . 1.509(4)
C9 O1 . 1.427(3)
C9 C10 . 1.544(4)
C9 H9 . 0.9800
C10 C11 . 1.525(4)
C10 C12 . 1.529(5)
C10 C13 . 1.534(4)
C11 H11A . 0.9600
C11 H11B . 0.9600
C11 H11C . 0.9600
C12 H12A . 0.9600
C12 H12B . 0.9600
C12 H12C . 0.9600
C13 H13A . 0.9600
C13 H13B . 0.9600
C13 H13C . 0.9600
N3 C14 . 1.309(3)
N3 N1 . 1.365(3)
C15 N2 . 1.315(3)
C15 N1 . 1.327(3)
C15 H15 . 0.9300
C16 N5 . 1.309(3)
C16 N4 . 1.344(3)
C16 H16 . 0.9300
C17 N4 . 1.321(3)
C17 N6 . 1.328(3)
C17 H17 . 0.9300
C18 C24 . 1.319(3)
C18 N6 . 1.439(3)
C18 C19 . 1.513(3)
C19 O2 . 1.424(3)
C19 C20 . 1.543(4)
C19 H19 . 0.9800
C20 C21 . 1.525(4)
C20 C22 . 1.527(4)
C20 C23 . 1.529(4)
C21 H21A . 0.9600
C21 H21B . 0.9600
C21 H21C . 0.9600
C22 H22A . 0.9600
C22 H22B . 0.9600
C22 H22C . 0.9600
C23 H23A . 0.9600
C23 H23B . 0.9600
C23 H23C . 0.9600
C24 C25 . 1.481(3)
C24 H24 . 0.9300
C25 C26 . 1.389(4)
C25 C30 . 1.389(4)
C26 C27 . 1.382(4)
C26 Cl4 . 1.733(3)
C27 C28 . 1.373(4)
C27 H27 . 0.9300
C28 C29 . 1.374(4)
C28 Cl3 . 1.731(3)
C29 C30 . 1.383(4)
C29 H29 . 0.9300
C30 H30 . 0.9300
Cl5 Co1 . 2.5227(8)
Co1 N2 . 2.126(2)
Co1 N2 2_656 2.126(2)
Co1 N4 2_656 2.147(2)
Co1 N4 . 2.147(2)
Co1 Cl5 2_656 2.5227(8)
N2 C14 . 1.352(3)
C14 H14 . 0.9300
N5 N6 . 1.359(3)
O1 H1 . 0.8200
O2 H2A . 0.8200

loop_
_geom_hbond_atom_site_label_D
_geom_hbond_atom_site_label_H
_geom_hbond_atom_site_label_A
_geom_hbond_site_symmetry_A
_geom_hbond_distance_DH
_geom_hbond_distance_HA
_geom_hbond_distance_DA
_geom_hbond_angle_DHA
O1 H1 Cl5 2_756 0.82 2.35 3.136(2) 161.2
O2 H2A Cl5 2_756 0.82 2.32 3.128(2) 169.0

loop_
_geom_torsion_atom_site_label_1
_geom_torsion_atom_site_label_2
_geom_torsion_atom_site_label_3
_geom_torsion_atom_site_label_4
_geom_torsion_site_symmetry_1
_geom_torsion
C6 C1 C2 C3 . -0.4(5)
Cl1 C1 C2 C3 . 179.5(2)
C1 C2 C3 C4 . 0.0(4)
C1 C2 C3 Cl2 . 179.5(2)
C2 C3 C4 C5 . 0.4(4)
Cl2 C3 C4 C5 . -179.1(2)
C2 C3 C4 C7 . -175.2(3)
Cl2 C3 C4 C7 . 5.3(4)
C3 C4 C5 C6 . -0.5(4)
C7 C4 C5 C6 . 175.1(3)
C2 C1 C6 C5 . 0.4(5)
Cl1 C1 C6 C5 . -179.5(2)
C4 C5 C6 C1 . 0.0(4)
C5 C4 C7 C8 . 60.7(4)
C3 C4 C7 C8 . -123.9(3)
C4 C7 C8 N1 . -179.2(2)
C4 C7 C8 C9 . 5.7(4)
C7 C8 C9 O1 . -134.4(3)
N1 C8 C9 O1 . 50.5(3)
C7 C8 C9 C10 . 102.1(3)
N1 C8 C9 C10 . -73.1(3)
O1 C9 C10 C11 . -54.3(3)
C8 C9 C10 C11 . 71.1(3)
O1 C9 C10 C12 . 65.2(3)
C8 C9 C10 C12 . -169.4(3)
O1 C9 C10 C13 . -177.1(3)
C8 C9 C10 C13 . -51.7(3)
C24 C18 C19 O2 . -131.9(3)
N6 C18 C19 O2 . 50.7(3)
C24 C18 C19 C20 . 103.3(3)
N6 C18 C19 C20 . -74.0(3)
O2 C19 C20 C21 . -55.1(3)
C18 C19 C20 C21 . 71.2(3)
O2 C19 C20 C22 . 64.4(3)
C18 C19 C20 C22 . -169.2(2)
O2 C19 C20 C23 . -177.7(2)
C18 C19 C20 C23 . -51.4(3)
N6 C18 C24 C25 . -176.3(2)
C19 C18 C24 C25 . 6.3(4)
C18 C24 C25 C26 . -119.7(3)
C18 C24 C25 C30 . 61.0(4)
C30 C25 C26 C27 . -4.0(4)
C24 C25 C26 C27 . 176.7(2)
C30 C25 C26 Cl4 . 177.9(2)
C24 C25 C26 Cl4 . -1.5(4)
C25 C26 C27 C28 . 0.2(4)
Cl4 C26 C27 C28 . 178.4(2)
C26 C27 C28 C29 . 3.7(4)
C26 C27 C28 Cl3 . -175.5(2)
C27 C28 C29 C30 . -3.6(4)
Cl3 C28 C29 C30 . 175.6(2)
C28 C29 C30 C25 . -0.4(4)
C26 C25 C30 C29 . 4.1(4)
C24 C25 C30 C29 . -176.6(3)
N2 C15 N1 N3 . -1.7(3)
N2 C15 N1 C8 . -179.8(2)
C14 N3 N1 C15 . 1.1(3)
C14 N3 N1 C8 . 179.4(2)
C7 C8 N1 C15 . 133.4(3)
C9 C8 N1 C15 . -50.9(4)
C7 C8 N1 N3 . -44.5(3)
C9 C8 N1 N3 . 131.1(2)
N1 C15 N2 C14 . 1.5(3)
N1 C15 N2 Co1 . -168.98(17)
N2 Co1 N2 C15 2_656 5E1(10)
N4 Co1 N2 C15 2_656 -143.4(2)
N4 Co1 N2 C15 . 36.6(2)
Cl5 Co1 N2 C15 2_656 127.4(2)
Cl5 Co1 N2 C15 . -52.6(2)
N2 Co1 N2 C14 2_656 -12E1(10)
N4 Co1 N2 C14 2_656 48.5(2)
N4 Co1 N2 C14 . -131.5(2)
Cl5 Co1 N2 C14 2_656 -40.7(2)
Cl5 Co1 N2 C14 . 139.3(2)
N1 N3 C14 N2 . -0.1(3)
C15 N2 C14 N3 . -0.8(3)
Co1 N2 C14 N3 . 169.63(19)
N6 C17 N4 C16 . -0.7(3)
N6 C17 N4 Co1 . 164.63(16)
N5 C16 N4 C17 . 0.4(4)
N5 C16 N4 Co1 . -164.3(2)
N2 Co1 N4 C17 . -66.5(2)
N2 Co1 N4 C17 2_656 113.5(2)
N4 Co1 N4 C17 2_656 15E1(10)
Cl5 Co1 N4 C17 2_656 -154.7(2)
Cl5 Co1 N4 C17 . 25.3(2)
N2 Co1 N4 C16 . 94.9(2)
N2 Co1 N4 C16 2_656 -85.1(2)
N4 Co1 N4 C16 2_656 -5E1(10)
Cl5 Co1 N4 C16 2_656 6.7(2)
Cl5 Co1 N4 C16 . -173.3(2)
N4 C16 N5 N6 . 0.1(4)
N4 C17 N6 N5 . 0.8(3)
N4 C17 N6 C18 . -173.2(2)
C16 N5 N6 C17 . -0.5(3)
C16 N5 N6 C18 . 174.0(2)
C24 C18 N6 C17 . 144.7(3)
C19 C18 N6 C17 . -37.7(4)
C24 C18 N6 N5 . -28.7(4)
C19 C18 N6 N5 . 148.9(2)
